data_2214757
loop_
_publ_author_name
'Wu, Yang-Jie'
'Liu, Xiu-Cun'
'Du, Chen-Xia'
'Niu, Yin-Yun'

_publ_section_title
;
 1,1'-(1,4-Phenylenedimethylene)dipyridinium bis(tetraphenylborate)
;
_journal_coeditor_code IS2181
_journal_issue 8
_journal_name_full 'Acta Crystallographica Section E'
_journal_page_first o3457
_journal_page_last o3457
_journal_paper_doi 10.1107/S1600536807032588
_journal_volume 63
_journal_year 2007
_chemical_formula_iupac 'C18 H18 N2 2+, 2C24 H20 B -'
_chemical_formula_moiety 'C18 H18 N2 2+, 2(C24 H20 B -)'
_chemical_formula_sum 'C66 H58 B2 N2'
_chemical_formula_weight 900.76
_chemical_name_systematic
;
1,1'-(1,4-Phenylenedimethylene)dipyridinium bis(tetraphenylborate)
;
_space_group_IT_number 2
_symmetry_cell_setting triclinic
_symmetry_space_group_name_Hall '-P 1'
_symmetry_space_group_name_H-M 'P -1'
_atom_sites_solution_hydrogens geom
_atom_sites_solution_primary direct
_atom_sites_solution_secondary difmap
_audit_creation_method SHELXL-97
_cell_angle_alpha 97.224(2)
_cell_angle_beta 92.143(2)
_cell_angle_gamma 111.530(2)
_cell_formula_units_Z 1
_cell_length_a 9.8194(8)
_cell_length_b 10.3074(9)
_cell_length_c 13.3980(12)
_cell_measurement_reflns_used 1607
_cell_measurement_temperature 298(2)
_cell_measurement_theta_max 25.99
_cell_measurement_theta_min 1.54
_cell_volume 1246.28(19)
_computing_cell_refinement 'SAINT-Plus (Bruker, 2001)'
_computing_data_collection 'APEX2 (Bruker, 2001)'
_computing_data_reduction SAINT-Plus
_computing_molecular_graphics 'SHELXTL (Bruker, 2001)'
_computing_publication_material SHELXTL
_computing_structure_refinement 'SHELXL97 (Sheldrick, 1997)'
_computing_structure_solution 'SHELXS97 (Sheldrick, 1997)'
_diffrn_ambient_temperature 298(2)
_diffrn_measured_fraction_theta_full 0.981
_diffrn_measured_fraction_theta_max 0.981
_diffrn_measurement_device_type 'Bruker APEX II CCD area-detector'
_diffrn_measurement_method '\f and \w'
_diffrn_radiation_monochromator graphite
_diffrn_radiation_source 'fine-focus sealed tube'
_diffrn_radiation_type MoK\a
_diffrn_radiation_wavelength 0.71073
_diffrn_reflns_av_R_equivalents 0.0382
_diffrn_reflns_av_sigmaI/netI 0.0646
_diffrn_reflns_limit_h_max 8
_diffrn_reflns_limit_h_min -12
_diffrn_reflns_limit_k_max 12
_diffrn_reflns_limit_k_min -12
_diffrn_reflns_limit_l_max 16
_diffrn_reflns_limit_l_min -16
_diffrn_reflns_number 9445
_diffrn_reflns_theta_full 25.99
_diffrn_reflns_theta_max 25.99
_diffrn_reflns_theta_min 1.54
_exptl_absorpt_coefficient_mu 0.068
_exptl_absorpt_correction_type none
_exptl_crystal_colour colorless
_exptl_crystal_density_diffrn 1.200
_exptl_crystal_density_method 'not measured'
_exptl_crystal_description plate
_exptl_crystal_F_000 478
_exptl_crystal_size_max 0.40
_exptl_crystal_size_mid 0.20
_exptl_crystal_size_min 0.06
_refine_diff_density_max 0.217
_refine_diff_density_min -0.177
_refine_ls_extinction_method none
_refine_ls_goodness_of_fit_ref 1.002
_refine_ls_hydrogen_treatment noref
_refine_ls_matrix_type full
_refine_ls_number_parameters 316
_refine_ls_number_reflns 4794
_refine_ls_number_restraints 0
_refine_ls_restrained_S_all 1.002
_refine_ls_R_factor_all 0.0946
_refine_ls_R_factor_gt 0.0583
_refine_ls_shift/su_max 0.008
_refine_ls_shift/su_mean 0.001
_refine_ls_structure_factor_coef Fsqd
_refine_ls_weighting_details 'calc w=1/[\s^2^(Fo^2^)+(0.0666P)^2^] where P=(Fo^2^+2Fc^2^)/3'
_refine_ls_weighting_scheme calc
_refine_ls_wR_factor_gt 0.1312
_refine_ls_wR_factor_ref 0.1486
_reflns_number_gt 3179
_reflns_number_total 4794
_reflns_threshold_expression I>2sigma(I)
_cod_data_source_file is2181.cif
_cod_data_source_block I
_cod_database_code 2214757
_cod_database_fobs_code 2214757

loop_
_symmetry_equiv_pos_as_xyz
'x, y, z'
'-x, -y, -z'

loop_
_atom_site_type_symbol
_atom_site_label
_atom_site_fract_x
_atom_site_fract_y
_atom_site_fract_z
_atom_site_U_iso_or_equiv
_atom_site_adp_type
_atom_site_calc_flag
_atom_site_refinement_flags
_atom_site_occupancy
B B1 0.2031(2) 0.5217(2) 0.23828(15) 0.0340(5) Uani d . 1
C C1 0.6064(2) 0.9191(2) 0.28743(14) 0.0455(6) Uani d . 1
H H1 0.5622 0.8386 0.3171 0.055 Uiso calc R 1
C C2 0.5276(2) 0.9974(2) 0.26334(15) 0.0499(6) Uani d . 1
H H2 0.4295 0.9705 0.2767 0.060 Uiso calc R 1
C C3 0.5923(3) 1.1152(2) 0.21966(16) 0.0551(6) Uani d . 1
H H3 0.5396 1.1701 0.2046 0.066 Uiso calc R 1
C C4 0.7366(3) 1.1521(2) 0.19802(16) 0.0552(6) Uani d . 1
H H4 0.7814 1.2308 0.1667 0.066 Uiso calc R 1
C C5 0.8125(2) 1.0725(2) 0.22287(16) 0.0505(6) Uani d . 1
H H5 0.9099 1.0967 0.2085 0.061 Uiso calc R 1
C C6 0.8356(3) 0.8804(2) 0.30283(16) 0.0551(6) Uani d . 1
H H6A 0.9058 0.8784 0.2542 0.066 Uiso calc R 1
H H6B 0.7710 0.7838 0.3052 0.066 Uiso calc R 1
C C7 0.9178(2) 0.9449(2) 0.40600(15) 0.0422(5) Uani d . 1
C C8 0.9777(2) 0.8658(2) 0.45543(16) 0.0507(6) Uani d . 1
H H8 0.9631 0.7745 0.4260 0.061 Uiso calc R 1
C C9 1.0587(3) 0.9201(2) 0.54765(17) 0.0539(6) Uani d . 1
H H9 1.0984 0.8650 0.5793 0.065 Uiso calc R 1
C C10 0.2930(2) 0.61470(19) 0.15340(13) 0.0339(5) Uani d . 1
C C11 0.4208(2) 0.5992(2) 0.12074(14) 0.0415(5) Uani d . 1
H H11 0.4465 0.5281 0.1420 0.050 Uiso calc R 1
C C12 0.5106(2) 0.6841(2) 0.05859(16) 0.0500(6) Uani d . 1
H H12 0.5949 0.6701 0.0396 0.060 Uiso calc R 1
C C13 0.4750(3) 0.7892(2) 0.02493(15) 0.0529(6) Uani d . 1
H H13 0.5346 0.8467 -0.0171 0.064 Uiso calc R 1
C C14 0.3507(3) 0.8083(2) 0.05401(16) 0.0509(6) Uani d . 1
H H14 0.3252 0.8786 0.0311 0.061 Uiso calc R 1
C C15 0.2626(2) 0.7235(2) 0.11752(14) 0.0420(5) Uani d . 1
H H15 0.1797 0.7399 0.1370 0.050 Uiso calc R 1
C C16 0.3055(2) 0.60729(18) 0.34397(13) 0.0335(5) Uani d . 1
C C17 0.4272(2) 0.5815(2) 0.38034(14) 0.0395(5) Uani d . 1
H H17 0.4453 0.5050 0.3478 0.047 Uiso calc R 1
C C18 0.5221(2) 0.6652(2) 0.46290(16) 0.0507(6) Uani d . 1
H H18 0.6019 0.6443 0.4844 0.061 Uiso calc R 1
C C19 0.4984(3) 0.7787(2) 0.51278(16) 0.0578(7) Uani d . 1
H H19 0.5613 0.8347 0.5683 0.069 Uiso calc R 1
C C20 0.3803(3) 0.8085(2) 0.47958(16) 0.0552(6) Uani d . 1
H H20 0.3636 0.8856 0.5125 0.066 Uiso calc R 1
C C21 0.2863(2) 0.7241(2) 0.39730(14) 0.0425(5) Uani d . 1
H H21 0.2069 0.7461 0.3766 0.051 Uiso calc R 1
C C22 0.1924(2) 0.35750(19) 0.21150(14) 0.0371(5) Uani d . 1
C C23 0.1626(2) 0.2894(2) 0.11149(17) 0.0548(6) Uani d . 1
H H23 0.1498 0.3392 0.0610 0.066 Uiso calc R 1
C C24 0.1514(3) 0.1520(3) 0.0841(2) 0.0778(9) Uani d . 1
H H24 0.1314 0.1112 0.0165 0.093 Uiso calc R 1
C C25 0.1699(3) 0.0756(3) 0.1571(3) 0.0847(10) Uani d . 1
H H25 0.1644 -0.0165 0.1391 0.102 Uiso calc R 1
C C26 0.1965(3) 0.1365(3) 0.2568(3) 0.0727(8) Uani d . 1
H H26 0.2087 0.0857 0.3068 0.087 Uiso calc R 1
C C27 0.2053(2) 0.2746(2) 0.28269(18) 0.0525(6) Uani d . 1
H H27 0.2205 0.3131 0.3507 0.063 Uiso calc R 1
C C28 0.0339(2) 0.51288(19) 0.24453(14) 0.0367(5) Uani d . 1
C C29 -0.0361(2) 0.4910(2) 0.33345(16) 0.0471(6) Uani d . 1
H H29 0.0169 0.4856 0.3907 0.056 Uiso calc R 1
C C30 -0.1818(3) 0.4770(2) 0.3396(2) 0.0636(7) Uani d . 1
H H30 -0.2243 0.4625 0.4001 0.076 Uiso calc R 1
C C31 -0.2631(3) 0.4847(3) 0.2560(2) 0.0695(8) Uani d . 1
H H31 -0.3598 0.4778 0.2602 0.083 Uiso calc R 1
C C32 -0.2002(3) 0.5025(2) 0.1667(2) 0.0633(7) Uani d . 1
H H32 -0.2547 0.5061 0.1095 0.076 Uiso calc R 1
C C33 -0.0560(2) 0.5152(2) 0.16148(17) 0.0478(6) Uani d . 1
H H33 -0.0163 0.5259 0.0997 0.057 Uiso calc R 1
N N1 0.74748(19) 0.95834(17) 0.26829(12) 0.0426(4) Uani d . 1

loop_
_atom_site_aniso_label
_atom_site_aniso_U_11
_atom_site_aniso_U_22
_atom_site_aniso_U_33
_atom_site_aniso_U_12
_atom_site_aniso_U_13
_atom_site_aniso_U_23
B1 0.0316(12) 0.0335(11) 0.0338(12) 0.0088(9) 0.0024(9) 0.0047(9)
C1 0.0451(13) 0.0409(12) 0.0370(11) 0.0012(10) 0.0015(10) 0.0042(9)
C2 0.0422(13) 0.0529(14) 0.0466(13) 0.0113(11) -0.0045(10) 0.0013(10)
C3 0.0562(16) 0.0518(14) 0.0544(14) 0.0204(12) -0.0155(12) 0.0031(11)
C4 0.0580(16) 0.0441(13) 0.0564(14) 0.0088(11) -0.0043(12) 0.0169(10)
C5 0.0403(13) 0.0487(13) 0.0534(13) 0.0047(10) 0.0035(10) 0.0120(11)
C6 0.0610(16) 0.0481(13) 0.0570(14) 0.0246(12) -0.0064(12) 0.0007(11)
C7 0.0412(12) 0.0399(11) 0.0472(12) 0.0165(9) 0.0046(9) 0.0087(9)
C8 0.0609(15) 0.0400(12) 0.0554(14) 0.0260(11) -0.0008(11) 0.0018(10)
C9 0.0638(16) 0.0484(13) 0.0573(14) 0.0314(12) -0.0077(11) 0.0073(11)
C10 0.0326(11) 0.0337(10) 0.0307(10) 0.0084(8) 0.0005(8) 0.0010(8)
C11 0.0394(12) 0.0414(11) 0.0428(11) 0.0134(9) 0.0051(9) 0.0081(9)
C12 0.0419(13) 0.0538(14) 0.0482(13) 0.0103(11) 0.0135(10) 0.0066(11)
C13 0.0594(16) 0.0486(13) 0.0386(12) 0.0035(12) 0.0122(11) 0.0126(10)
C14 0.0611(15) 0.0407(12) 0.0473(13) 0.0126(11) 0.0037(11) 0.0132(10)
C15 0.0453(12) 0.0374(11) 0.0411(11) 0.0129(10) 0.0037(9) 0.0061(9)
C16 0.0304(11) 0.0321(10) 0.0350(10) 0.0063(8) 0.0059(8) 0.0105(8)
C17 0.0361(12) 0.0359(10) 0.0423(11) 0.0082(9) 0.0001(9) 0.0087(9)
C18 0.0421(13) 0.0533(14) 0.0511(13) 0.0093(10) -0.0074(10) 0.0174(11)
C19 0.0550(15) 0.0604(15) 0.0401(12) 0.0045(12) -0.0103(11) 0.0009(11)
C20 0.0576(15) 0.0479(13) 0.0471(13) 0.0092(11) 0.0058(11) -0.0072(10)
C21 0.0387(12) 0.0423(12) 0.0432(11) 0.0132(9) 0.0040(9) 0.0007(9)
C22 0.0265(10) 0.0347(10) 0.0469(12) 0.0075(8) 0.0056(9) 0.0057(9)
C23 0.0566(15) 0.0389(12) 0.0555(14) 0.0050(10) 0.0167(11) -0.0040(10)
C24 0.0744(19) 0.0477(15) 0.088(2) 0.0017(14) 0.0370(16) -0.0168(15)
C25 0.0541(17) 0.0379(14) 0.159(3) 0.0157(13) 0.0357(19) -0.0005(19)
C26 0.0406(14) 0.0446(14) 0.134(3) 0.0135(11) -0.0015(15) 0.0274(16)
C27 0.0370(12) 0.0394(12) 0.0757(16) 0.0078(10) -0.0050(11) 0.0118(11)
C28 0.0326(11) 0.0292(10) 0.0435(11) 0.0074(8) 0.0024(9) 0.0015(8)
C29 0.0352(12) 0.0446(12) 0.0528(13) 0.0065(9) 0.0080(10) 0.0012(10)
C30 0.0471(15) 0.0517(14) 0.0799(18) 0.0079(11) 0.0253(13) -0.0061(12)
C31 0.0325(13) 0.0546(15) 0.118(2) 0.0180(11) 0.0076(15) -0.0039(15)
C32 0.0392(14) 0.0535(15) 0.095(2) 0.0164(11) -0.0103(14) 0.0091(13)
C33 0.0361(12) 0.0430(12) 0.0600(14) 0.0099(9) -0.0022(10) 0.0092(10)
N1 0.0456(11) 0.0380(9) 0.0397(10) 0.0108(8) -0.0036(8) 0.0062(7)

loop_
_atom_type_symbol
_atom_type_description
_atom_type_scat_dispersion_real
_atom_type_scat_dispersion_imag
_atom_type_scat_source
C C 0.0033 0.0016 'International Tables Vol C Tables 4.2.6.8 and 6.1.1.4'
H H 0.0000 0.0000 'International Tables Vol C Tables 4.2.6.8 and 6.1.1.4'
B B 0.0013 0.0007 'International Tables Vol C Tables 4.2.6.8 and 6.1.1.4'
N N 0.0061 0.0033 'International Tables Vol C Tables 4.2.6.8 and 6.1.1.4'

loop_
_geom_angle_atom_site_label_1
_geom_angle_atom_site_label_2
_geom_angle_atom_site_label_3
_geom_angle_site_symmetry_1
_geom_angle_site_symmetry_3
_geom_angle
C28 B1 C10 . . 114.81(16)
C28 B1 C22 . . 106.03(15)
C10 B1 C22 . . 109.62(16)
C28 B1 C16 . . 111.05(15)
C10 B1 C16 . . 101.99(14)
C22 B1 C16 . . 113.55(16)
N1 C1 C2 . . 119.8(2)
N1 C1 H1 . . 120.1
C2 C1 H1 . . 120.1
C1 C2 C3 . . 120.1(2)
C1 C2 H2 . . 120.0
C3 C2 H2 . . 120.0
C2 C3 C4 . . 119.4(2)
C2 C3 H3 . . 120.3
C4 C3 H3 . . 120.3
C5 C4 C3 . . 119.3(2)
C5 C4 H4 . . 120.4
C3 C4 H4 . . 120.4
N1 C5 C4 . . 120.4(2)
N1 C5 H5 . . 119.8
C4 C5 H5 . . 119.8
N1 C6 C7 . . 112.98(16)
N1 C6 H6A . . 109.0
C7 C6 H6A . . 109.0
N1 C6 H6B . . 109.0
C7 C6 H6B . . 109.0
H6A C6 H6B . . 107.8
C8 C7 C9 . 2_776 117.79(19)
C8 C7 C6 . . 118.02(18)
C9 C7 C6 2_776 . 124.15(19)
C9 C8 C7 . . 121.02(19)
C9 C8 H8 . . 119.5
C7 C8 H8 . . 119.5
C8 C9 C7 . 2_776 121.2(2)
C8 C9 H9 . . 119.4
C7 C9 H9 2_776 . 119.4
C15 C10 C11 . . 114.40(18)
C15 C10 B1 . . 125.01(18)
C11 C10 B1 . . 120.16(17)
C12 C11 C10 . . 123.4(2)
C12 C11 H11 . . 118.3
C10 C11 H11 . . 118.3
C13 C12 C11 . . 119.8(2)
C13 C12 H12 . . 120.1
C11 C12 H12 . . 120.1
C14 C13 C12 . . 119.2(2)
C14 C13 H13 . . 120.4
C12 C13 H13 . . 120.4
C13 C14 C15 . . 120.4(2)
C13 C14 H14 . . 119.8
C15 C14 H14 . . 119.8
C14 C15 C10 . . 122.8(2)
C14 C15 H15 . . 118.6
C10 C15 H15 . . 118.6
C21 C16 C17 . . 114.86(16)
C21 C16 B1 . . 121.03(17)
C17 C16 B1 . . 123.67(16)
C18 C17 C16 . . 122.81(19)
C18 C17 H17 . . 118.6
C16 C17 H17 . . 118.6
C19 C18 C17 . . 120.1(2)
C19 C18 H18 . . 120.0
C17 C18 H18 . . 120.0
C18 C19 C20 . . 119.19(19)
C18 C19 H19 . . 120.4
C20 C19 H19 . . 120.4
C19 C20 C21 . . 120.2(2)
C19 C20 H20 . . 119.9
C21 C20 H20 . . 119.9
C20 C21 C16 . . 122.9(2)
C20 C21 H21 . . 118.6
C16 C21 H21 . . 118.6
C27 C22 C23 . . 114.86(19)
C27 C22 B1 . . 124.77(17)
C23 C22 B1 . . 120.32(18)
C24 C23 C22 . . 123.2(2)
C24 C23 H23 . . 118.4
C22 C23 H23 . . 118.4
C25 C24 C23 . . 119.8(3)
C25 C24 H24 . . 120.1
C23 C24 H24 . . 120.1
C26 C25 C24 . . 119.4(2)
C26 C25 H25 . . 120.3
C24 C25 H25 . . 120.3
C25 C26 C27 . . 119.7(3)
C25 C26 H26 . . 120.1
C27 C26 H26 . . 120.1
C22 C27 C26 . . 122.9(2)
C22 C27 H27 . . 118.5
C26 C27 H27 . . 118.5
C29 C28 C33 . . 114.58(19)
C29 C28 B1 . . 121.42(17)
C33 C28 B1 . . 123.82(18)
C30 C29 C28 . . 122.6(2)
C30 C29 H29 . . 118.7
C28 C29 H29 . . 118.7
C31 C30 C29 . . 120.0(2)
C31 C30 H30 . . 120.0
C29 C30 H30 . . 120.0
C32 C31 C30 . . 119.3(2)
C32 C31 H31 . . 120.3
C30 C31 H31 . . 120.3
C31 C32 C33 . . 120.0(2)
C31 C32 H32 . . 120.0
C33 C32 H32 . . 120.0
C32 C33 C28 . . 123.4(2)
C32 C33 H33 . . 118.3
C28 C33 H33 . . 118.3
C1 N1 C5 . . 121.03(19)
C1 N1 C6 . . 119.39(18)
C5 N1 C6 . . 119.48(19)

loop_
_geom_bond_atom_site_label_1
_geom_bond_atom_site_label_2
_geom_bond_site_symmetry_2
_geom_bond_distance
B1 C28 . 1.637(3)
B1 C10 . 1.649(3)
B1 C22 . 1.649(3)
B1 C16 . 1.650(3)
C1 N1 . 1.338(3)
C1 C2 . 1.364(3)
C1 H1 . 0.9300
C2 C3 . 1.364(3)
C2 H2 . 0.9300
C3 C4 . 1.378(3)
C3 H3 . 0.9300
C4 C5 . 1.356(3)
C4 H4 . 0.9300
C5 N1 . 1.349(3)
C5 H5 . 0.9300
C6 N1 . 1.477(3)
C6 C7 . 1.515(3)
C6 H6A . 0.9700
C6 H6B . 0.9700
C7 C8 . 1.381(3)
C7 C9 2_776 1.383(3)
C8 C9 . 1.378(3)
C8 H8 . 0.9300
C9 C7 2_776 1.383(3)
C9 H9 . 0.9300
C10 C15 . 1.396(3)
C10 C11 . 1.401(3)
C11 C12 . 1.381(3)
C11 H11 . 0.9300
C12 C13 . 1.375(3)
C12 H12 . 0.9300
C13 C14 . 1.368(3)
C13 H13 . 0.9300
C14 C15 . 1.387(3)
C14 H14 . 0.9300
C15 H15 . 0.9300
C16 C21 . 1.399(3)
C16 C17 . 1.399(3)
C17 C18 . 1.389(3)
C17 H17 . 0.9300
C18 C19 . 1.373(3)
C18 H18 . 0.9300
C19 C20 . 1.376(3)
C19 H19 . 0.9300
C20 C21 . 1.385(3)
C20 H20 . 0.9300
C21 H21 . 0.9300
C22 C27 . 1.390(3)
C22 C23 . 1.399(3)
C23 C24 . 1.380(3)
C23 H23 . 0.9300
C24 C25 . 1.377(4)
C24 H24 . 0.9300
C25 C26 . 1.375(4)
C25 H25 . 0.9300
C26 C27 . 1.392(3)
C26 H26 . 0.9300
C27 H27 . 0.9300
C28 C29 . 1.399(3)
C28 C33 . 1.402(3)
C29 C30 . 1.391(3)
C29 H29 . 0.9300
C30 C31 . 1.379(4)
C30 H30 . 0.9300
C31 C32 . 1.369(4)
C31 H31 . 0.9300
C32 C33 . 1.378(3)
C32 H32 . 0.9300
C33 H33 . 0.9300

loop_
_geom_hbond_atom_site_label_D
_geom_hbond_atom_site_label_H
_geom_hbond_atom_site_label_A
_geom_hbond_site_symmetry_A
_geom_hbond_distance_DH
_geom_hbond_distance_HA
_geom_hbond_distance_DA
_geom_hbond_angle_DHA
C9 H9 N1 2_776 0.93 2.57 2.897(3) 101
C1 H1 Cg1 1_555 0.93 2.44 3.313(2) 156
C4 H4 Cg3 1_665 0.93 2.63 3.280(2) 127
C5 H5 Cg2 1_665 0.93 2.53 3.446(2) 168

loop_
_geom_torsion_atom_site_label_1
_geom_torsion_atom_site_label_2
_geom_torsion_atom_site_label_3
_geom_torsion_atom_site_label_4
_geom_torsion_site_symmetry_1
_geom_torsion_site_symmetry_4
_geom_torsion
N1 C1 C2 C3 . . 0.1(3)
C1 C2 C3 C4 . . 1.6(3)
C2 C3 C4 C5 . . -1.6(3)
C3 C4 C5 N1 . . 0.0(3)
N1 C6 C7 C8 . . 166.3(2)
N1 C6 C7 C9 . 2_776 -16.1(3)
C9 C7 C8 C9 2_776 . -0.3(4)
C6 C7 C8 C9 . . 177.4(2)
C7 C8 C9 C7 . 2_776 0.3(4)
C28 B1 C10 C15 . . 25.6(2)
C22 B1 C10 C15 . . 144.80(17)
C16 B1 C10 C15 . . -94.6(2)
C28 B1 C10 C11 . . -162.31(15)
C22 B1 C10 C11 . . -43.1(2)
C16 B1 C10 C11 . . 77.51(19)
C15 C10 C11 C12 . . 0.3(3)
B1 C10 C11 C12 . . -172.63(17)
C10 C11 C12 C13 . . -0.7(3)
C11 C12 C13 C14 . . 0.2(3)
C12 C13 C14 C15 . . 0.7(3)
C13 C14 C15 C10 . . -1.1(3)
C11 C10 C15 C14 . . 0.6(3)
B1 C10 C15 C14 . . 173.11(17)
C28 B1 C16 C21 . . -37.3(2)
C10 B1 C16 C21 . . 85.5(2)
C22 B1 C16 C21 . . -156.69(17)
C28 B1 C16 C17 . . 150.74(18)
C10 B1 C16 C17 . . -86.5(2)
C22 B1 C16 C17 . . 31.4(3)
C21 C16 C17 C18 . . -0.1(3)
B1 C16 C17 C18 . . 172.29(19)
C16 C17 C18 C19 . . 0.2(3)
C17 C18 C19 C20 . . -0.4(3)
C18 C19 C20 C21 . . 0.5(3)
C19 C20 C21 C16 . . -0.4(3)
C17 C16 C21 C20 . . 0.2(3)
B1 C16 C21 C20 . . -172.40(19)
C28 B1 C22 C27 . . -94.2(2)
C10 B1 C22 C27 . . 141.32(19)
C16 B1 C22 C27 . . 28.0(3)
C28 B1 C22 C23 . . 83.1(2)
C10 B1 C22 C23 . . -41.4(2)
C16 B1 C22 C23 . . -154.74(18)
C27 C22 C23 C24 . . -2.1(3)
B1 C22 C23 C24 . . -179.6(2)
C22 C23 C24 C25 . . 0.0(4)
C23 C24 C25 C26 . . 1.3(4)
C24 C25 C26 C27 . . -0.4(4)
C23 C22 C27 C26 . . 3.0(3)
B1 C22 C27 C26 . . -179.58(19)
C25 C26 C27 C22 . . -1.9(4)
C10 B1 C28 C29 . . -153.73(17)
C22 B1 C28 C29 . . 85.1(2)
C16 B1 C28 C29 . . -38.7(2)
C10 B1 C28 C33 . . 31.4(2)
C22 B1 C28 C33 . . -89.8(2)
C16 B1 C28 C33 . . 146.43(18)
C33 C28 C29 C30 . . -1.8(3)
B1 C28 C29 C30 . . -177.17(18)
C28 C29 C30 C31 . . -0.1(3)
C29 C30 C31 C32 . . 1.6(4)
C30 C31 C32 C33 . . -1.2(4)
C31 C32 C33 C28 . . -0.9(3)
C29 C28 C33 C32 . . 2.4(3)
B1 C28 C33 C32 . . 177.55(19)
C2 C1 N1 C5 . . -1.8(3)
C2 C1 N1 C6 . . 174.56(17)
C4 C5 N1 C1 . . 1.7(3)
C4 C5 N1 C6 . . -174.63(18)
C7 C6 N1 C1 . . -92.6(2)
C7 C6 N1 C5 . . 83.8(2)
